data_7102607
loop_
_publ_author_name
'K\"ohler, Thomas'
'Hodgson, Michael C'
'Seidel, Daniel'
'Veauthier, Jacqueline M'
'Meyer, Sylvie'
'Lynch, Vincent'
'Boyd, Peter D W'
'Brothers, Penelope J'
'Sessler, Jonathan L'

_publ_section_title
;
 Octaethylporphyrin and expanded porphyrin complexes containing
 coordinated BF2 groups.
;
_journal_issue 9
_journal_name_full 'Chemical communications (Cambridge, England)'
_journal_page_first 1060
_journal_page_last 1061
_journal_paper_doi 10.1039/b400596a
_journal_year 2004
_chemical_formula_sum 'C44 H54 B2 Cl2 F4 N6'
_chemical_formula_weight 835.45
_chemical_name_systematic
;
?
;
_space_group_IT_number 19
_symmetry_cell_setting orthorhombic
_symmetry_space_group_name_Hall 'P 2ac 2ab'
_symmetry_space_group_name_H-M 'P 21 21 21'
_atom_sites_solution_hydrogens geom
_atom_sites_solution_primary direct
_atom_sites_solution_secondary difmap
_audit_creation_method SHELXL-97
_cell_angle_alpha 90.00
_cell_angle_beta 90.00
_cell_angle_gamma 90.00
_cell_formula_units_Z 4
_cell_length_a 13.4372(1)
_cell_length_b 15.8642(1)
_cell_length_c 20.6260(2)
_cell_measurement_temperature 153(2)
_cell_volume 4396.85(6)
_computing_structure_refinement 'SHELXL-97 (Sheldrick, 1997)'
_computing_structure_solution 'SHELXS-97 (Sheldrick, 1990)'
_diffrn_ambient_temperature 153(2)
_diffrn_measured_fraction_theta_full 0.998
_diffrn_measured_fraction_theta_max 0.998
_diffrn_measurement_device_type 'Nonius Kappa CCD'
_diffrn_measurement_method \w-scans
_diffrn_radiation_monochromator graphite
_diffrn_radiation_source 'fine-focus sealed tube'
_diffrn_radiation_type MoK\a
_diffrn_radiation_wavelength 0.71073
_diffrn_reflns_av_R_equivalents 0.0000
_diffrn_reflns_av_sigmaI/netI 0.0446
_diffrn_reflns_limit_h_max 17
_diffrn_reflns_limit_h_min -17
_diffrn_reflns_limit_k_max 20
_diffrn_reflns_limit_k_min -20
_diffrn_reflns_limit_l_max 26
_diffrn_reflns_limit_l_min -26
_diffrn_reflns_number 10067
_diffrn_reflns_theta_full 27.48
_diffrn_reflns_theta_max 27.48
_diffrn_reflns_theta_min 2.98
_exptl_absorpt_coefficient_mu 0.203
_exptl_absorpt_correction_type none
_exptl_crystal_colour black
_exptl_crystal_density_diffrn 1.262
_exptl_crystal_density_method 'not measured'
_exptl_crystal_description plates
_exptl_crystal_F_000 1760
_exptl_crystal_size_max 0.38
_exptl_crystal_size_mid 0.23
_exptl_crystal_size_min 0.11
_refine_diff_density_max 0.551
_refine_diff_density_min -0.262
_refine_diff_density_rms 0.072
_refine_ls_abs_structure_details 'Flack H D (1983), Acta Cryst. A39, 876-881'
_refine_ls_abs_structure_Flack 0.4(8)
_refine_ls_extinction_coef 0.0052(12)
_refine_ls_extinction_expression Fc^*^=kFc[1+0.001xFc^2^\l^3^/sin(2\q)]^-1/4^
_refine_ls_extinction_method SHELXL
_refine_ls_goodness_of_fit_ref 1.129
_refine_ls_hydrogen_treatment mixed
_refine_ls_matrix_type full
_refine_ls_number_parameters 461
_refine_ls_number_reflns 10067
_refine_ls_number_restraints 0
_refine_ls_restrained_S_all 1.129
_refine_ls_R_factor_all 0.0811
_refine_ls_R_factor_gt 0.0649
_refine_ls_shift/su_max 0.005
_refine_ls_shift/su_mean 0.001
_refine_ls_structure_factor_coef Fsqd
_refine_ls_weighting_details 'calc w=1/[\s^2^(Fo^2^)+(0.0980P)^2^+0.7956P] where P=(Fo^2^+2Fc^2^)/3'
_refine_ls_weighting_scheme calc
_refine_ls_wR_factor_gt 0.1675
_refine_ls_wR_factor_ref 0.1769
_reflns_number_gt 7949
_reflns_number_total 10067
_reflns_threshold_expression >2sigma(I)
_cod_data_source_file b400596a.txt
_cod_data_source_block bisbf2_a
_cod_depositor_comments
;
The following automatic conversions were performed:
'_symmetry_cell_setting' value 'Orthorhombic' changed to 'orthorhombic'
according to '/home/saulius/struct/CIF-dictionaries/cif_core.dic'
dictionary named 'cif_core.dic' version 2.4.1 from 2010-06-29.

Automatic conversion script
Id: cif_fix_enum 1527 2010-12-29 10:47:43Z saulius 
;
_cod_original_sg_symbol_H-M P212121
_cod_database_code 7102607

loop_
_symmetry_equiv_pos_as_xyz
'x, y, z'
'-x+1/2, -y, z+1/2'
'x+1/2, -y+1/2, -z'
'-x, y+1/2, -z+1/2'

loop_
_atom_site_label
_atom_site_type_symbol
_atom_site_fract_x
_atom_site_fract_y
_atom_site_fract_z
_atom_site_U_iso_or_equiv
_atom_site_adp_type
_atom_site_occupancy
_atom_site_symmetry_multiplicity
_atom_site_calc_flag
_atom_site_refinement_flags
N1 N 0.37855(14) 0.11266(13) 0.15503(10) 0.0246(4) Uani 1 1 d .
N2 N 0.28991(15) 0.29475(14) 0.16127(9) 0.0250(4) Uani 1 1 d .
N3 N 0.37020(15) 0.47650(13) 0.15061(11) 0.0289(5) Uani 1 1 d .
N4 N 0.55704(15) 0.47937(13) 0.14499(11) 0.0284(5) Uani 1 1 d .
N5 N 0.64576(14) 0.29946(14) 0.14858(10) 0.0245(4) Uani 1 1 d .
N6 N 0.56649(14) 0.11576(13) 0.14843(11) 0.0260(5) Uani 1 1 d .
C1 C 0.38510(19) 0.02807(16) 0.17112(13) 0.0280(5) Uani 1 1 d .
C2 C 0.2872(2) -0.00297(17) 0.18133(14) 0.0323(6) Uani 1 1 d .
C3 C 0.22199(19) 0.06433(17) 0.17110(13) 0.0302(6) Uani 1 1 d .
C4 C 0.28088(19) 0.13598(16) 0.15519(12) 0.0256(5) Uani 1 1 d .
C5 C 0.24614(17) 0.22099(16) 0.13900(12) 0.0257(5) Uani 1 1 d .
C6 C 0.16875(18) 0.24399(17) 0.09734(13) 0.0278(5) Uani 1 1 d .
C7 C 0.16737(17) 0.33333(17) 0.09415(13) 0.0294(6) Uani 1 1 d .
C8 C 0.24368(17) 0.36380(16) 0.13483(12) 0.0263(5) Uani 1 1 d .
C9 C 0.27348(18) 0.45133(16) 0.14759(12) 0.0271(5) Uani 1 1 d .
C10 C 0.2113(2) 0.52148(17) 0.16080(13) 0.0326(6) Uani 1 1 d .
C11 C 0.2728(2) 0.59005(16) 0.17248(13) 0.0311(6) Uani 1 1 d .
C12 C 0.37270(19) 0.56167(17) 0.16618(14) 0.0313(6) Uani 1 1 d .
C13 C 0.4628(2) 0.60381(16) 0.17018(13) 0.0315(6) Uani 1 1 d .
H13 H 0.4629 0.6628 0.1805 0.038 Uiso 1 1 d R
C14 C 0.55375(19) 0.56483(16) 0.15945(12) 0.0275(5) Uani 1 1 d .
C15 C 0.6526(2) 0.59584(17) 0.15950(13) 0.0304(6) Uani 1 1 d .
C16 C 0.71465(19) 0.52909(16) 0.14521(12) 0.0286(5) Uani 1 1 d .
C17 C 0.65386(18) 0.45637(17) 0.13620(12) 0.0271(5) Uani 1 1 d .
C18 C 0.68589(17) 0.36969(16) 0.12099(12) 0.0254(5) Uani 1 1 d .
C19 C 0.75791(18) 0.34456(18) 0.07642(13) 0.0292(6) Uani 1 1 d .
C20 C 0.76077(17) 0.25522(17) 0.07824(12) 0.0265(5) Uani 1 1 d .
C21 C 0.68982(17) 0.22854(15) 0.12320(11) 0.0242(5) Uani 1 1 d .
C22 C 0.66142(18) 0.14210(16) 0.14079(12) 0.0240(5) Uani 1 1 d .
C23 C 0.72656(18) 0.07205(16) 0.15206(13) 0.0276(5) Uani 1 1 d .
C24 C 0.6667(2) 0.00272(17) 0.16644(13) 0.0298(6) Uani 1 1 d .
C25 C 0.56631(19) 0.03092(16) 0.16413(13) 0.0289(6) Uani 1 1 d .
C26 C 0.4770(2) -0.01141(16) 0.17545(14) 0.0302(6) Uani 1 1 d .
H26 H 0.4791 -0.0700 0.1869 0.036 Uiso 1 1 d R
C27 C 0.2601(2) -0.09084(17) 0.20012(16) 0.0393(7) Uani 1 1 d .
H27C H 0.2191 -0.0909 0.2383 0.059 Uiso 1 1 d R
H27A H 0.3201 -0.1221 0.2075 0.059 Uiso 1 1 d R
H27B H 0.2258 -0.1168 0.1645 0.059 Uiso 1 1 d R
C28 C 0.1111(2) 0.0612(2) 0.18002(16) 0.0400(7) Uani 1 1 d .
H28C H 0.0800 0.0431 0.1405 0.060 Uiso 1 1 d R
H28A H 0.0866 0.1161 0.1913 0.060 Uiso 1 1 d R
H28B H 0.0939 0.0226 0.2141 0.060 Uiso 1 1 d R
C29 C 0.10389(19) 0.18743(19) 0.05783(13) 0.0353(6) Uani 1 1 d .
H29C H 0.0955 0.2097 0.0149 0.053 Uiso 1 1 d R
H29A H 0.0404 0.1807 0.0785 0.053 Uiso 1 1 d R
H29B H 0.1352 0.1331 0.0561 0.053 Uiso 1 1 d R
C30 C 0.1035(2) 0.3847(2) 0.04906(14) 0.0384(7) Uani 1 1 d .
H30C H 0.0395 0.3936 0.0685 0.058 Uiso 1 1 d R
H30A H 0.0952 0.3555 0.0086 0.058 Uiso 1 1 d R
H30B H 0.1341 0.4382 0.0406 0.058 Uiso 1 1 d R
C31 C 0.0991(2) 0.52162(19) 0.16487(16) 0.0389(7) Uani 1 1 d .
H31C H 0.0734 0.4652 0.1641 0.058 Uiso 1 1 d R
H31A H 0.0742 0.5537 0.1289 0.058 Uiso 1 1 d R
H31B H 0.0795 0.5503 0.2038 0.058 Uiso 1 1 d R
C32 C 0.2420(2) 0.67821(17) 0.18892(16) 0.0403(7) Uani 1 1 d .
H32C H 0.2194 0.6818 0.2330 0.060 Uiso 1 1 d R
H32A H 0.1904 0.6945 0.1592 0.060 Uiso 1 1 d R
H32B H 0.2976 0.7149 0.1815 0.060 Uiso 1 1 d R
C33 C 0.6832(2) 0.68557(16) 0.17347(15) 0.0376(6) Uani 1 1 d .
H33C H 0.7238 0.7065 0.1387 0.056 Uiso 1 1 d R
H33A H 0.7197 0.6881 0.2134 0.056 Uiso 1 1 d R
H33B H 0.6249 0.7201 0.1778 0.056 Uiso 1 1 d R
C34 C 0.82617(19) 0.53215(18) 0.14412(15) 0.0356(6) Uani 1 1 d .
H34C H 0.8495 0.5696 0.1774 0.053 Uiso 1 1 d R
H34A H 0.8478 0.5509 0.1022 0.053 Uiso 1 1 d R
H34B H 0.8519 0.4763 0.1505 0.053 Uiso 1 1 d R
C35 C 0.81174(19) 0.39867(19) 0.02831(14) 0.0360(6) Uani 1 1 d .
H35C H 0.7741 0.4483 0.0180 0.054 Uiso 1 1 d R
H35A H 0.8234 0.3658 -0.0100 0.054 Uiso 1 1 d R
H35B H 0.8753 0.4138 0.0460 0.054 Uiso 1 1 d R
C36 C 0.82257(19) 0.2014(2) 0.03379(13) 0.0364(6) Uani 1 1 d .
H36C H 0.8177 0.2202 -0.0103 0.055 Uiso 1 1 d R
H36A H 0.7994 0.1443 0.0378 0.055 Uiso 1 1 d R
H36B H 0.8904 0.2027 0.0483 0.055 Uiso 1 1 d R
C37 C 0.8383(2) 0.07387(19) 0.15507(15) 0.0383(7) Uani 1 1 d .
H37C H 0.8617 0.0417 0.1914 0.057 Uiso 1 1 d R
H37A H 0.8598 0.1314 0.1588 0.057 Uiso 1 1 d R
H37B H 0.8649 0.0515 0.1155 0.057 Uiso 1 1 d R
C38 C 0.7017(2) -0.08395(18) 0.18207(15) 0.0376(7) Uani 1 1 d .
H38C H 0.6480 -0.1175 0.1987 0.056 Uiso 1 1 d R
H38A H 0.7542 -0.0795 0.2134 0.056 Uiso 1 1 d R
H38B H 0.7293 -0.1091 0.1438 0.056 Uiso 1 1 d R
F1 F 0.46549(11) 0.21509(10) 0.09099(7) 0.0365(4) Uani 1 1 d .
F2 F 0.47501(11) 0.22084(9) 0.20301(7) 0.0321(4) Uani 1 1 d .
F3 F 0.46964(11) 0.37205(9) 0.20054(8) 0.0375(4) Uani 1 1 d .
F4 F 0.46159(12) 0.37583(10) 0.08885(9) 0.0421(4) Uani 1 1 d .
B1 B 0.4706(2) 0.16999(17) 0.14714(14) 0.0255(6) Uani 1 1 d .
B2 B 0.4645(2) 0.42270(18) 0.14439(16) 0.0311(6) Uani 1 1 d .
H5N H 0.598(2) 0.2971(18) 0.1756(14) 0.026(6) Uiso 1 1 d .
H2N H 0.351(2) 0.2980(18) 0.1810(12) 0.023(6) Uiso 1 1 d .

loop_
_atom_site_aniso_label
_atom_site_aniso_U_11
_atom_site_aniso_U_22
_atom_site_aniso_U_33
_atom_site_aniso_U_23
_atom_site_aniso_U_13
_atom_site_aniso_U_12
N1 0.0174(9) 0.0244(11) 0.0319(11) -0.0001(9) 0.0017(8) -0.0008(8)
N2 0.0208(9) 0.0251(10) 0.0290(9) -0.0014(9) -0.0002(8) -0.0001(9)
N3 0.0256(11) 0.0256(11) 0.0354(12) 0.0019(10) -0.0018(9) 0.0013(9)
N4 0.0251(11) 0.0285(12) 0.0315(11) -0.0044(9) -0.0031(9) 0.0013(9)
N5 0.0171(9) 0.0250(10) 0.0315(10) -0.0011(10) 0.0024(8) 0.0021(9)
N6 0.0172(9) 0.0263(11) 0.0346(11) -0.0008(9) 0.0000(8) 0.0036(8)
C1 0.0278(12) 0.0229(13) 0.0334(13) 0.0004(10) -0.0010(11) -0.0040(10)
C2 0.0313(14) 0.0299(14) 0.0358(14) -0.0044(11) 0.0017(11) -0.0068(11)
C3 0.0261(12) 0.0333(15) 0.0313(13) -0.0017(11) 0.0010(11) -0.0042(11)
C4 0.0218(11) 0.0282(13) 0.0266(12) -0.0036(10) -0.0014(10) -0.0057(10)
C5 0.0189(11) 0.0308(14) 0.0274(11) -0.0024(10) 0.0023(9) -0.0047(10)
C6 0.0170(11) 0.0342(14) 0.0323(13) 0.0000(11) 0.0026(10) 0.0001(10)
C7 0.0143(11) 0.0383(14) 0.0357(13) 0.0044(11) -0.0033(10) 0.0040(10)
C8 0.0182(11) 0.0304(13) 0.0304(13) -0.0027(10) 0.0021(10) 0.0036(10)
C9 0.0198(11) 0.0314(13) 0.0301(12) 0.0001(11) 0.0003(10) 0.0050(10)
C10 0.0276(13) 0.0327(14) 0.0374(15) 0.0017(11) 0.0034(11) 0.0055(11)
C11 0.0344(13) 0.0275(14) 0.0312(13) 0.0009(10) 0.0029(11) 0.0038(11)
C12 0.0306(13) 0.0275(14) 0.0357(14) 0.0004(11) 0.0015(11) 0.0037(11)
C13 0.0373(13) 0.0236(12) 0.0335(13) -0.0017(10) 0.0005(12) -0.0025(12)
C14 0.0305(13) 0.0218(12) 0.0302(13) -0.0021(10) -0.0024(10) -0.0038(10)
C15 0.0302(13) 0.0301(14) 0.0309(13) 0.0028(11) -0.0013(11) -0.0054(11)
C16 0.0282(12) 0.0294(14) 0.0281(12) 0.0013(11) 0.0000(11) -0.0061(11)
C17 0.0212(11) 0.0349(14) 0.0253(12) 0.0009(11) 0.0006(10) -0.0007(10)
C18 0.0177(11) 0.0312(14) 0.0274(12) 0.0031(10) -0.0034(9) -0.0021(10)
C19 0.0178(12) 0.0380(15) 0.0319(13) 0.0040(11) -0.0024(10) -0.0015(10)
C20 0.0157(11) 0.0355(14) 0.0283(12) -0.0016(10) -0.0049(10) 0.0012(10)
C21 0.0161(11) 0.0289(13) 0.0276(12) -0.0039(10) -0.0021(9) 0.0021(9)
C22 0.0208(11) 0.0261(13) 0.0250(11) -0.0019(10) -0.0021(10) 0.0013(10)
C23 0.0245(12) 0.0241(12) 0.0341(13) -0.0047(10) -0.0015(11) 0.0072(10)
C24 0.0283(13) 0.0299(14) 0.0312(13) -0.0023(10) -0.0018(11) 0.0051(11)
C25 0.0271(12) 0.0243(13) 0.0353(14) -0.0040(11) -0.0031(11) 0.0024(10)
C26 0.0315(14) 0.0223(12) 0.0368(14) 0.0009(10) -0.0036(12) 0.0006(11)
C27 0.0374(15) 0.0290(15) 0.0515(17) 0.0000(12) 0.0034(13) -0.0095(12)
C28 0.0271(13) 0.0403(17) 0.0527(17) 0.0035(13) 0.0064(13) -0.0079(12)
C29 0.0207(11) 0.0477(18) 0.0375(14) -0.0018(12) -0.0030(11) -0.0027(12)
C30 0.0247(13) 0.0494(18) 0.0410(15) 0.0030(13) -0.0079(11) 0.0113(13)
C31 0.0276(13) 0.0399(16) 0.0492(17) 0.0018(13) 0.0052(13) 0.0114(12)
C32 0.0407(16) 0.0296(15) 0.0505(17) -0.0022(12) 0.0080(13) 0.0083(12)
C33 0.0406(15) 0.0289(15) 0.0434(15) 0.0010(11) -0.0019(13) -0.0095(12)
C34 0.0250(13) 0.0372(15) 0.0447(15) 0.0045(13) -0.0046(12) -0.0117(11)
C35 0.0197(12) 0.0506(18) 0.0376(14) 0.0065(13) 0.0033(11) -0.0028(12)
C36 0.0251(12) 0.0479(16) 0.0361(13) -0.0027(13) 0.0016(10) 0.0036(13)
C37 0.0239(12) 0.0431(17) 0.0480(17) -0.0010(13) -0.0064(12) 0.0094(12)
C38 0.0340(15) 0.0352(16) 0.0437(16) 0.0015(12) -0.0009(12) 0.0108(12)
F1 0.0226(7) 0.0408(9) 0.0462(9) 0.0137(7) -0.0017(6) 0.0014(7)
F2 0.0236(7) 0.0263(8) 0.0465(8) -0.0057(6) 0.0006(6) -0.0026(6)
F3 0.0225(7) 0.0289(8) 0.0609(10) 0.0070(7) 0.0039(7) -0.0006(7)
F4 0.0223(7) 0.0422(9) 0.0619(11) -0.0224(8) 0.0006(7) -0.0017(7)
B1 0.0170(12) 0.0221(13) 0.0374(15) 0.0002(11) -0.0045(12) -0.0012(11)
B2 0.0229(13) 0.0248(14) 0.0455(17) -0.0059(13) 0.0044(14) 0.0002(12)

loop_
_atom_type_symbol
_atom_type_description
_atom_type_scat_dispersion_real
_atom_type_scat_dispersion_imag
_atom_type_scat_source
C C 0.0033 0.0016 'International Tables Vol C Tables 4.2.6.8 and 6.1.1.4'
H H 0.0000 0.0000 'International Tables Vol C Tables 4.2.6.8 and 6.1.1.4'
N N 0.0061 0.0033 'International Tables Vol C Tables 4.2.6.8 and 6.1.1.4'
B B 0.0013 0.0007 'International Tables Vol C Tables 4.2.6.8 and 6.1.1.4'
F F 0.0171 0.0103 'International Tables Vol C Tables 4.2.6.8 and 6.1.1.4'
Cl Cl 0.1484 0.1585 'International Tables Vol C Tables 4.2.6.8 and 6.1.1.4'

loop_
_geom_angle_atom_site_label_1
_geom_angle_atom_site_label_2
_geom_angle_atom_site_label_3
_geom_angle
C4 N1 C1 108.9(2)
C4 N1 B1 127.7(2)
C1 N1 B1 123.0(2)
C8 N2 C5 110.5(2)
C8 N2 H2N 122.4(18)
C5 N2 H2N 125.0(18)
C9 N3 C12 108.6(2)
C9 N3 B2 128.5(2)
C12 N3 B2 122.7(2)
C17 N4 C14 108.7(2)
C17 N4 B2 128.0(2)
C14 N4 B2 123.2(2)
C18 N5 C21 109.86(19)
C18 N5 H5N 127(2)
C21 N5 H5N 123(2)
C22 N6 C25 109.2(2)
C22 N6 B1 127.7(2)
C25 N6 B1 122.9(2)
N1 C1 C26 120.6(2)
N1 C1 C2 108.2(2)
C26 C1 C2 131.2(2)
C3 C2 C1 107.1(2)
C3 C2 C27 126.9(2)
C1 C2 C27 126.1(2)
C2 C3 C4 107.2(2)
C2 C3 C28 125.3(3)
C4 C3 C28 127.3(3)
N1 C4 C3 108.6(2)
N1 C4 C5 123.8(2)
C3 C4 C5 127.6(2)
N2 C5 C6 107.4(2)
N2 C5 C4 124.4(2)
C6 C5 C4 128.1(2)
C5 C6 C7 107.4(2)
C5 C6 C29 127.8(2)
C7 C6 C29 124.6(2)
C8 C7 C6 107.8(2)
C8 C7 C30 126.7(3)
C6 C7 C30 125.2(2)
N2 C8 C7 107.0(2)
N2 C8 C9 124.1(2)
C7 C8 C9 129.0(2)
N3 C9 C10 108.9(2)
N3 C9 C8 123.1(2)
C10 C9 C8 128.0(2)
C11 C10 C9 107.3(2)
C11 C10 C31 125.7(3)
C9 C10 C31 126.9(3)
C10 C11 C12 107.4(2)
C10 C11 C32 127.4(3)
C12 C11 C32 125.3(3)
C13 C12 N3 120.3(2)
C13 C12 C11 131.8(3)
N3 C12 C11 107.8(2)
C12 C13 C14 123.0(2)
C12 C13 H13 119.0
C14 C13 H13 117.9
C13 C14 N4 119.8(2)
C13 C14 C15 132.1(2)
N4 C14 C15 108.0(2)
C16 C15 C14 107.5(2)
C16 C15 C33 126.8(2)
C14 C15 C33 125.7(2)
C15 C16 C17 107.6(2)
C15 C16 C34 125.6(2)
C17 C16 C34 126.6(2)
N4 C17 C16 108.2(2)
N4 C17 C18 123.8(2)
C16 C17 C18 128.0(2)
N5 C18 C19 108.5(2)
N5 C18 C17 123.9(2)
C19 C18 C17 127.6(2)
C18 C19 C20 106.7(2)
C18 C19 C35 127.5(3)
C20 C19 C35 125.2(3)
C21 C20 C19 107.6(2)
C21 C20 C36 127.6(2)
C19 C20 C36 124.5(3)
N5 C21 C20 107.4(2)
N5 C21 C22 123.9(2)
C20 C21 C22 128.7(2)
N6 C22 C23 108.5(2)
N6 C22 C21 124.2(2)
C23 C22 C21 127.2(2)
C24 C23 C22 107.1(2)
C24 C23 C37 125.7(2)
C22 C23 C37 127.0(2)
C23 C24 C25 107.0(2)
C23 C24 C38 126.3(2)
C25 C24 C38 126.7(2)
N6 C25 C26 120.6(2)
N6 C25 C24 108.2(2)
C26 C25 C24 131.2(2)
C1 C26 C25 122.5(2)
C1 C26 H26 118.7
C25 C26 H26 118.8
C2 C27 H27C 110.7
C2 C27 H27A 108.6
H27C C27 H27A 110.6
C2 C27 H27B 108.6
H27C C27 H27B 110.6
H27A C27 H27B 107.6
C3 C28 H28C 109.7
C3 C28 H28A 109.8
H28C C28 H28A 109.2
C3 C28 H28B 110.4
H28C C28 H28B 109.2
H28A C28 H28B 108.6
C6 C29 H29C 110.6
C6 C29 H29A 110.1
H29C C29 H29A 110.3
C6 C29 H29B 107.7
H29C C29 H29B 110.3
H29A C29 H29B 107.8
C7 C30 H30C 109.4
C7 C30 H30A 110.0
H30C C30 H30A 109.3
C7 C30 H30B 110.3
H30C C30 H30B 109.3
H30A C30 H30B 108.5
C10 C31 H31C 110.9
C10 C31 H31A 107.8
H31C C31 H31A 110.8
C10 C31 H31B 108.8
H31C C31 H31B 110.9
H31A C31 H31B 107.4
C11 C32 H32C 110.9
C11 C32 H32A 107.9
H32C C32 H32A 111.2
C11 C32 H32B 108.4
H32C C32 H32B 111.1
H32A C32 H32B 107.2
C15 C33 H33C 109.8
C15 C33 H33A 110.1
H33C C33 H33A 109.6
C15 C33 H33B 109.5
H33C C33 H33B 109.6
H33A C33 H33B 108.3
C16 C34 H34C 109.6
C16 C34 H34A 109.0
H34C C34 H34A 110.8
C16 C34 H34B 109.2
H34C C34 H34B 110.7
H34A C34 H34B 107.5
C19 C35 H35C 111.3
C19 C35 H35A 108.2
H35C C35 H35A 110.4
C19 C35 H35B 108.7
H35C C35 H35B 110.4
H35A C35 H35B 107.7
C20 C36 H36C 111.3
C20 C36 H36A 107.7
H36C C36 H36A 110.7
C20 C36 H36B 108.8
H36C C36 H36B 110.6
H36A C36 H36B 107.6
C23 C37 H37C 110.5
C23 C37 H37A 108.8
H37C C37 H37A 110.2
C23 C37 H37B 109.3
H37C C37 H37B 110.2
H37A C37 H37B 107.9
C24 C38 H38C 110.6
C24 C38 H38A 108.1
H38C C38 H38A 110.7
C24 C38 H38B 109.2
H38C C38 H38B 110.7
H38A C38 H38B 107.5
F1 B1 F2 113.4(2)
F1 B1 N1 111.0(2)
F2 B1 N1 106.5(2)
F1 B1 N6 110.4(2)
F2 B1 N6 105.6(2)
N1 B1 N6 109.7(2)
F4 B2 F3 112.3(2)
F4 B2 N3 110.5(2)
F3 B2 N3 106.8(2)
F4 B2 N4 110.4(2)
F3 B2 N4 106.7(2)
N3 B2 N4 110.1(2)

loop_
_geom_bond_atom_site_label_1
_geom_bond_atom_site_label_2
_geom_bond_distance
N1 C4 1.364(3)
N1 C1 1.385(3)
N1 B1 1.544(3)
N2 C8 1.372(3)
N2 C5 1.388(3)
N2 H2N 0.92(3)
N3 C9 1.361(3)
N3 C12 1.389(3)
N3 B2 1.533(4)
N4 C17 1.363(3)
N4 C14 1.389(3)
N4 B2 1.535(4)
N5 C18 1.362(3)
N5 C21 1.375(3)
N5 H5N 0.85(3)
N6 C22 1.351(3)
N6 C25 1.384(3)
N6 B1 1.549(3)
C1 C26 1.387(4)
C1 C2 1.420(4)
C2 C3 1.397(4)
C2 C27 1.492(4)
C3 C4 1.423(4)
C3 C28 1.503(4)
C4 C5 1.466(4)
C5 C6 1.398(4)
C6 C7 1.419(4)
C6 C29 1.493(4)
C7 C8 1.410(4)
C7 C30 1.505(4)
C8 C9 1.469(4)
C9 C10 1.418(4)
C10 C11 1.387(4)
C10 C31 1.509(4)
C11 C12 1.422(4)
C11 C32 1.497(4)
C12 C13 1.386(4)
C13 C14 1.387(4)
C13 H13 0.9600
C14 C15 1.416(4)
C15 C16 1.380(4)
C15 C33 1.509(4)
C16 C17 1.426(4)
C16 C34 1.499(4)
C17 C18 1.475(4)
C18 C19 1.393(4)
C19 C20 1.418(4)
C19 C35 1.498(4)
C20 C21 1.396(3)
C20 C36 1.503(4)
C21 C22 1.469(4)
C22 C23 1.434(3)
C23 C24 1.395(4)
C23 C37 1.503(4)
C24 C25 1.421(4)
C24 C38 1.489(4)
C25 C26 1.395(4)
C26 H26 0.9601
C27 H27C 0.9600
C27 H27A 0.9599
C27 H27B 0.9600
C28 H28C 0.9600
C28 H28A 0.9600
C28 H28B 0.9600
C29 H29C 0.9601
C29 H29A 0.9600
C29 H29B 0.9599
C30 H30C 0.9600
C30 H30A 0.9599
C30 H30B 0.9600
C31 H31C 0.9600
C31 H31A 0.9600
C31 H31B 0.9600
C32 H32C 0.9600
C32 H32A 0.9600
C32 H32B 0.9600
C33 H33C 0.9601
C33 H33A 0.9601
C33 H33B 0.9600
C34 H34C 0.9598
C34 H34A 0.9598
C34 H34B 0.9599
C35 H35C 0.9600
C35 H35A 0.9600
C35 H35B 0.9601
C36 H36C 0.9600
C36 H36A 0.9600
C36 H36B 0.9601
C37 H37C 0.9600
C37 H37A 0.9600
C37 H37B 0.9599
C38 H38C 0.9599
C38 H38A 0.9600
C38 H38B 0.9599
F1 B1 1.363(3)
F2 B1 1.408(3)
F3 B2 1.411(4)
F4 B2 1.366(3)
